data_4060560
loop_
_publ_author_name
'Rowshan Ara Begum'
'Paul R. Sharp'

_publ_section_title
;
 Nickel and Platinum 1,2-Dibromoacenaphthylene Chemistry
;
_journal_name_full Organometallics
_journal_paper_doi 10.1021/om050164u
_journal_year 2005
_chemical_formula_sum 'C31 H48 Br2 P2 Pt'
_chemical_formula_weight 837.54
_space_group_IT_number 2
_symmetry_cell_setting triclinic
_symmetry_space_group_name_Hall '-P 1'
_symmetry_space_group_name_H-M 'P -1'
_cell_angle_alpha 64.4170(10)
_cell_angle_beta 87.0290(10)
_cell_angle_gamma 80.7030(10)
_cell_formula_units_Z 4
_cell_length_a 8.3476(6)
_cell_length_b 19.4553(15)
_cell_length_c 22.1650(17)
_cell_measurement_temperature 173(2)
_cell_volume 3203.5(4)
_diffrn_ambient_temperature 173(2)
_exptl_crystal_density_diffrn 1.737
_cod_depositor_comments
;
The following automatic conversions were performed:
'_symmetry_cell_setting' value 'Triclinic' changed to 'triclinic'
according to '/home/saulius/struct/CIF-dictionaries/cif_core.dic'
dictionary named 'cif_core.dic' version 2.4.1 from 2010-06-29.

Automatic conversion script
Id: cif_fix_enum 1527 2010-12-29 10:47:43Z saulius 
;
_cod_database_code 4060560

loop_
_symmetry_equiv_pos_as_xyz
'x, y, z'
'-x, -y, -z'

loop_
_atom_site_label
_atom_site_type_symbol
_atom_site_fract_x
_atom_site_fract_y
_atom_site_fract_z
_atom_site_U_iso_or_equiv
_atom_site_adp_type
_atom_site_occupancy
_atom_site_symmetry_multiplicity
_atom_site_calc_flag
_atom_site_refinement_flags
_atom_site_disorder_assembly
_atom_site_disorder_group
Pt1 Pt 0.62367(8) 0.31726(4) 0.25000(4) 0.0299(2) Uani 1 1 d D . .
Br1 Br 0.8725(2) 0.37024(12) 0.19428(10) 0.0407(6) Uani 1 1 d . A .
P1 P 0.4100(6) 0.2685(3) 0.3092(3) 0.0356(14) Uani 1 1 d . A .
P2 P 0.4858(6) 0.4079(3) 0.1512(3) 0.0342(13) Uani 1 1 d . A .
C13 C 0.451(2) 0.1901(11) 0.3943(10) 0.049(6) Uiso 1 1 d . . .
H13A H 0.5332 0.2041 0.4161 0.058 Uiso 1 1 calc R A .
H13B H 0.3503 0.1889 0.4199 0.058 Uiso 1 1 calc R . .
C14 C 0.511(2) 0.1082(11) 0.4021(10) 0.049(6) Uiso 1 1 d . A .
H14A H 0.5271 0.0731 0.4497 0.074 Uiso 1 1 calc R . .
H14B H 0.6147 0.1070 0.3791 0.074 Uiso 1 1 calc R . .
H14C H 0.4308 0.0920 0.3824 0.074 Uiso 1 1 calc R . .
C15 C 0.282(2) 0.2270(11) 0.2718(9) 0.039(5) Uiso 1 1 d . . .
H15A H 0.2225 0.1904 0.3083 0.047 Uiso 1 1 calc R A .
H15B H 0.1995 0.2693 0.2419 0.047 Uiso 1 1 calc R . .
C16 C 0.367(2) 0.1858(12) 0.2326(10) 0.054(6) Uiso 1 1 d . A .
H16A H 0.2873 0.1666 0.2152 0.081 Uiso 1 1 calc R . .
H16B H 0.4459 0.1423 0.2618 0.081 Uiso 1 1 calc R . .
H16C H 0.4235 0.2215 0.1952 0.081 Uiso 1 1 calc R . .
C17 C 0.267(2) 0.3357(12) 0.3273(10) 0.050(6) Uiso 1 1 d . . .
H17A H 0.2287 0.3799 0.2845 0.060 Uiso 1 1 calc R A .
H17B H 0.1720 0.3105 0.3486 0.060 Uiso 1 1 calc R . .
C18 C 0.332(3) 0.3673(13) 0.3734(12) 0.071(7) Uiso 1 1 d . A .
H18A H 0.2452 0.4037 0.3802 0.106 Uiso 1 1 calc R . .
H18B H 0.4240 0.3938 0.3524 0.106 Uiso 1 1 calc R . .
H18C H 0.3664 0.3244 0.4167 0.106 Uiso 1 1 calc R . .
C19 C 0.571(2) 0.3959(11) 0.0782(9) 0.040(5) Uiso 1 1 d . . .
H19A H 0.5000 0.4306 0.0390 0.048 Uiso 1 1 calc R A .
H19B H 0.6782 0.4136 0.0698 0.048 Uiso 1 1 calc R . .
C20 C 0.593(2) 0.3180(11) 0.0812(10) 0.054(6) Uiso 1 1 d . A .
H20A H 0.6389 0.3192 0.0393 0.082 Uiso 1 1 calc R . .
H20B H 0.4875 0.2999 0.0878 0.082 Uiso 1 1 calc R . .
H20C H 0.6667 0.2829 0.1186 0.082 Uiso 1 1 calc R . .
C21 C 0.269(2) 0.4157(11) 0.1352(9) 0.038(5) Uiso 1 1 d . . .
H21A H 0.2531 0.3668 0.1345 0.046 Uiso 1 1 calc R A .
H21B H 0.2111 0.4178 0.1747 0.046 Uiso 1 1 calc R . .
C22 C 0.183(3) 0.4787(12) 0.0756(10) 0.059(6) Uiso 1 1 d . A .
H22A H 0.0687 0.4728 0.0765 0.088 Uiso 1 1 calc R . .
H22B H 0.2327 0.4767 0.0352 0.088 Uiso 1 1 calc R . .
H22C H 0.1918 0.5284 0.0755 0.088 Uiso 1 1 calc R . .
C23 C 0.512(2) 0.5030(10) 0.1360(9) 0.036(5) Uiso 1 1 d . . .
H23A H 0.6277 0.5079 0.1277 0.043 Uiso 1 1 calc R A .
H23B H 0.4497 0.5399 0.0947 0.043 Uiso 1 1 calc R . .
C24 C 0.456(2) 0.5263(11) 0.1939(10) 0.046(6) Uiso 1 1 d . A .
H24A H 0.4740 0.5792 0.1815 0.070 Uiso 1 1 calc R . .
H24B H 0.5182 0.4911 0.2348 0.070 Uiso 1 1 calc R . .
H24C H 0.3399 0.5233 0.2017 0.070 Uiso 1 1 calc R . .
C1 C 0.7958(7) 0.2477(2) 0.3260(3) 0.037(6) Uiso 0.910(5) 1 d PGD A 1
C2 C 0.8822(4) 0.17595(16) 0.33951(14) 0.038(6) Uiso 0.910(5) 1 d PG A 1
C3 C 1.0816(11) 0.0821(4) 0.4409(3) 0.033(5) Uiso 0.910(5) 1 d PG A 1
H3 H 1.1095 0.0412 0.4279 0.039 Uiso 0.910(5) 1 d PG A 1
C4 C 1.1480(15) 0.0775(5) 0.5008(4) 0.050(7) Uiso 0.910(5) 1 d PG A 1
H4 H 1.2209 0.0326 0.5274 0.060 Uiso 0.910(5) 1 d PG A 1
C5 C 1.1115(14) 0.1353(6) 0.5219(4) 0.048(7) Uiso 0.910(5) 1 d PG A 1
H5 H 1.1590 0.1295 0.5622 0.058 Uiso 0.910(5) 1 d PG A 1
C6 C 0.9501(11) 0.2692(5) 0.4964(4) 0.053(7) Uiso 0.910(5) 1 d PG A 1
H6 H 0.9886 0.2708 0.5353 0.064 Uiso 0.910(5) 1 d PG A 1
C7 C 0.8432(11) 0.3304(5) 0.4527(4) 0.071(8) Uiso 0.910(5) 1 d PG A 1
H7 H 0.8099 0.3734 0.4626 0.085 Uiso 0.910(5) 1 d PG A 1
C8 C 0.7802(11) 0.3321(4) 0.3934(4) 0.043(6) Uiso 0.910(5) 1 d PG A 1
H8 H 0.7068 0.3753 0.3645 0.052 Uiso 0.910(5) 1 d PG A 1
C9 C 0.8282(8) 0.2700(3) 0.3792(3) 0.029(5) Uiso 0.910(5) 1 d PG A 1
C10 C 0.9766(7) 0.1470(3) 0.4026(2) 0.029(5) Uiso 0.910(5) 1 d PG A 1
C11 C 1.0028(11) 0.2036(5) 0.4833(3) 0.041(6) Uiso 0.910(5) 1 d PG A 1
C12 C 0.9396(7) 0.2067(3) 0.4252(2) 0.025(5) Uiso 0.910(5) 1 d PG A 1
Br2 Br 0.8847(3) 0.12165(14) 0.28885(12) 0.0475(8) Uani 0.910(5) 1 d PG A 1
C1' C 0.747(7) 0.260(2) 0.3442(19) 0.037(6) Uiso 0.09 1 d PGD A 2
C2' C 0.793(3) 0.2808(13) 0.3923(10) 0.038(6) Uiso 0.09 1 d PG A 2
C3' C 1.013(10) 0.208(4) 0.490(4) 0.033(5) Uiso 0.09 1 d PG A 2
H3' H 0.9992 0.2444 0.5091 0.039 Uiso 0.090(5) 1 d PG A 2
C4' C 1.129(14) 0.140(5) 0.518(6) 0.050(7) Uiso 0.09 1 d PG A 2
H4' H 1.1923 0.1310 0.5558 0.060 Uiso 0.090(5) 1 d PG A 2
C5' C 1.154(13) 0.085(5) 0.493(5) 0.048(7) Uiso 0.09 1 d PG A 2
H5' H 1.2327 0.0406 0.5131 0.058 Uiso 0.090(5) 1 d PG A 2
C6' C 1.068(10) 0.048(3) 0.403(4) 0.053(7) Uiso 0.09 1 d PG A 2
H6' H 1.1426 0.0008 0.4182 0.064 Uiso 0.090(5) 1 d PG A 2
C7' C 0.968(11) 0.068(3) 0.348(3) 0.071(8) Uiso 0.09 1 d PG A 2
H7' H 0.9751 0.0349 0.3270 0.085 Uiso 0.090(5) 1 d PG A 2
C8' C 0.854(11) 0.138(3) 0.322(3) 0.043(6) Uiso 0.09 1 d PG A 2
H8' H 0.7862 0.1502 0.2848 0.052 Uiso 0.090(5) 1 d PG A 2
C9' C 0.843(8) 0.186(2) 0.353(2) 0.029(5) Uiso 0.09 1 d PG A 2
C10' C 0.922(6) 0.221(2) 0.436(2) 0.029(5) Uiso 0.09 1 d PG A 2
C11' C 1.061(9) 0.096(3) 0.436(4) 0.041(6) Uiso 0.09 1 d PG A 2
C12' C 0.949(6) 0.164(2) 0.410(2) 0.025(5) Uiso 0.09 1 d PG A 2
Br2' Br 0.710(3) 0.3684(13) 0.4032(12) 0.0475(8) Uani 0.09 1 d PG A 2
Pt2 Pt 1.30310(9) -0.22343(5) 0.30750(5) 0.0453(3) Uani 1 1 d D . .
Br3 Br 1.0165(2) -0.16199(13) 0.30821(12) 0.0500(6) Uani 1 1 d . B .
P3 P 1.5506(8) -0.2873(5) 0.3071(4) 0.093(3) Uani 1 1 d D B .
P4 P 1.3751(6) -0.1135(3) 0.3111(3) 0.0378(14) Uani 1 1 d . B .
C37 C 1.562(5) -0.3766(14) 0.3020(13) 0.21(2) Uiso 1 1 d D . .
H37A H 1.4783 -0.3695 0.2688 0.256 Uiso 1 1 calc R B .
H37B H 1.6687 -0.3865 0.2834 0.256 Uiso 1 1 calc R . .
C38 C 1.543(4) -0.4426(13) 0.3586(14) 0.134(13) Uiso 1 1 d D B .
H38A H 1.5459 -0.4857 0.3465 0.201 Uiso 1 1 calc R . .
H38B H 1.4383 -0.4347 0.3787 0.201 Uiso 1 1 calc R . .
H38C H 1.6309 -0.4546 0.3908 0.201 Uiso 1 1 calc R . .
C39 C 1.680(4) -0.2362(18) 0.2372(12) 0.186(18) Uiso 1 1 d D . .
H39A H 1.7040 -0.1917 0.2437 0.223 Uiso 1 1 calc R B .
H39B H 1.7839 -0.2714 0.2437 0.223 Uiso 1 1 calc R . .
C40 C 1.638(5) -0.209(2) 0.1736(13) 0.21(2) Uiso 1 1 d D B .
H40A H 1.7190 -0.1790 0.1456 0.315 Uiso 1 1 calc R . .
H40B H 1.5316 -0.1769 0.1652 0.315 Uiso 1 1 calc R . .
H40C H 1.6326 -0.2527 0.1626 0.315 Uiso 1 1 calc R . .
C41 C 1.684(2) -0.3076(13) 0.3753(9) 0.073(8) Uiso 1 1 d D . .
H41A H 1.7680 -0.3510 0.3781 0.087 Uiso 1 1 calc R B .
H41B H 1.7396 -0.2622 0.3623 0.087 Uiso 1 1 calc R . .
C42 C 1.630(3) -0.3250(17) 0.4379(11) 0.116(11) Uiso 1 1 d D B .
H42A H 1.7195 -0.3286 0.4666 0.173 Uiso 1 1 calc R . .
H42B H 1.5897 -0.3746 0.4556 0.173 Uiso 1 1 calc R . .
H42C H 1.5421 -0.2846 0.4371 0.173 Uiso 1 1 calc R . .
C43 C 1.301(3) -0.0310(12) 0.2350(10) 0.055(6) Uiso 1 1 d . . .
H43A H 1.1805 -0.0233 0.2353 0.066 Uiso 1 1 calc R B .
H43B H 1.3355 0.0152 0.2353 0.066 Uiso 1 1 calc R . .
C44 C 1.353(3) -0.0349(14) 0.1713(12) 0.078(8) Uiso 1 1 d . B .
H44A H 1.3070 0.0128 0.1334 0.117 Uiso 1 1 calc R . .
H44B H 1.3158 -0.0789 0.1691 0.117 Uiso 1 1 calc R . .
H44C H 1.4722 -0.0411 0.1694 0.117 Uiso 1 1 calc R . .
C45 C 1.594(2) -0.1034(11) 0.3139(10) 0.044(5) Uiso 1 1 d . . .
H45A H 1.6477 -0.1478 0.3537 0.053 Uiso 1 1 calc R B .
H45B H 1.6480 -0.1059 0.2738 0.053 Uiso 1 1 calc R . .
C46 C 1.622(3) -0.0303(12) 0.3165(11) 0.056(6) Uiso 1 1 d . B .
H46A H 1.7387 -0.0299 0.3184 0.085 Uiso 1 1 calc R . .
H46B H 1.5710 -0.0275 0.3564 0.085 Uiso 1 1 calc R . .
H46C H 1.5736 0.0141 0.2764 0.085 Uiso 1 1 calc R . .
C47 C 1.280(2) -0.0880(11) 0.3750(9) 0.040(5) Uiso 1 1 d . . .
H47A H 1.2847 -0.0330 0.3625 0.048 Uiso 1 1 calc R B .
H47B H 1.1640 -0.0943 0.3773 0.048 Uiso 1 1 calc R . .
C48 C 1.359(3) -0.1364(14) 0.4431(12) 0.077(8) Uiso 1 1 d . B .
H48A H 1.4449 -0.1757 0.4403 0.116 Uiso 1 1 calc R . .
H48B H 1.2775 -0.1616 0.4749 0.116 Uiso 1 1 calc R . .
H48C H 1.4060 -0.1034 0.4582 0.116 Uiso 1 1 calc R . .
C25 C 1.1953(12) -0.3075(4) 0.2940(2) 0.044(6) Uiso 0.689(5) 1 d PGD B 1
C26 C 1.1310(6) -0.3722(3) 0.33599(18) 0.062(11) Uiso 0.689(5) 1 d PG B 1
C27 C 0.9903(17) -0.4682(6) 0.3083(3) 0.047(8) Uiso 0.689(5) 1 d PG B 1
H27 H 0.9677 -0.5023 0.3527 0.056 Uiso 0.689(5) 1 d PG B 1
C28 C 0.946(2) -0.4804(8) 0.2527(4) 0.040(7) Uiso 0.689(5) 1 d PG B 1
H28 H 0.8938 -0.5234 0.2612 0.048 Uiso 0.689(5) 1 d PG B 1
C29 C 0.976(2) -0.4326(8) 0.1873(4) 0.037(7) Uiso 0.689(5) 1 d PG B 1
H29 H 0.9448 -0.4432 0.1520 0.045 Uiso 0.689(5) 1 d PG B 1
C30 C 1.0966(16) -0.3118(7) 0.1091(2) 0.061(9) Uiso 0.689(5) 1 d PG B 1
H30 H 1.0715 -0.3157 0.0695 0.073 Uiso 0.689(5) 1 d PG B 1
C31 C 1.1732(18) -0.2522(7) 0.10503(19) 0.061(9) Uiso 0.689(5) 1 d PG B 1
H31 H 1.1996 -0.2159 0.0621 0.073 Uiso 0.689(5) 1 d PG B 1
C32 C 1.2146(19) -0.2427(7) 0.1622(2) 0.11(2) Uiso 0.689(5) 1 d PG B 1
H32 H 1.2674 -0.2009 0.1575 0.134 Uiso 0.689(5) 1 d PG B 1
C33 C 1.1765(13) -0.2952(5) 0.2242(2) 0.031(7) Uiso 0.689(5) 1 d PG B 1
C34 C 1.0661(9) -0.4062(4) 0.2961(2) 0.062(12) Uiso 0.689(5) 1 d PG B 1
C35 C 1.0550(14) -0.3675(6) 0.1726(2) 0.040(7) Uiso 0.689(5) 1 d PG B 1
C36 C 1.0967(10) -0.3569(5) 0.22769(19) 0.033(8) Uiso 0.689(5) 1 d PG B 1
Br4 Br 1.1235(5) -0.4129(2) 0.42792(18) 0.0653(12) Uani 0.689(5) 1 d PG B 1
C25' C 1.187(3) -0.2888(10) 0.2774(4) 0.044(6) Uiso 0.31 1 d PGD B 2
C26' C 1.1560(13) -0.2864(6) 0.2161(5) 0.062(11) Uiso 0.31 1 d PG B 2
C27' C 1.028(4) -0.3839(11) 0.1858(8) 0.047(8) Uiso 0.31 1 d PG B 2
H27' H 1.0322 -0.3577 0.1385 0.056 Uiso 0.311(5) 1 d PG B 2
C28' C 0.964(5) -0.4546(15) 0.2171(11) 0.040(7) Uiso 0.31 1 d PG B 2
H28' H 0.9256 -0.4749 0.1894 0.048 Uiso 0.311(5) 1 d PG B 2
C29' C 0.955(5) -0.4949(13) 0.2855(11) 0.037(7) Uiso 0.31 1 d PG B 2
H29' H 0.9112 -0.5418 0.3039 0.045 Uiso 0.311(5) 1 d PG B 2
C30' C 1.012(3) -0.4990(11) 0.3998(9) 0.061(9) Uiso 0.31 1 d PG B 2
H30' H 0.9718 -0.5461 0.4246 0.073 Uiso 0.311(5) 1 d PG B 2
C31' C 1.072(4) -0.4624(14) 0.4330(6) 0.061(9) Uiso 0.31 1 d PG B 2
H31' H 1.0717 -0.4854 0.4805 0.073 Uiso 0.311(5) 1 d PG B 2
C32' C 1.135(4) -0.3917(15) 0.3993(5) 0.11(2) Uiso 0.31 1 d PG B 2
H32' H 1.1753 -0.3681 0.4238 0.134 Uiso 0.311(5) 1 d PG B 2
C33' C 1.136(3) -0.3585(11) 0.3308(5) 0.031(7) Uiso 0.31 1 d PG B 2
C34' C 1.083(2) -0.3547(7) 0.2257(6) 0.062(12) Uiso 0.31 1 d PG B 2
C35' C 1.011(3) -0.4663(10) 0.3286(9) 0.040(7) Uiso 0.31 1 d PG B 2
C36' C 1.073(2) -0.3973(8) 0.2969(6) 0.033(8) Uiso 0.31 1 d PG B 2
Br4' Br 1.1969(11) -0.2115(5) 0.1333(5) 0.0653(12) Uani 0.31 1 d PG B 2
C1T C 0.2502(16) 0.2711(9) -0.0110(7) 0.077(8) Uiso 1 1 d G . .
C2T C 0.218(2) 0.1951(8) 0.0206(10) 0.106(10) Uiso 1 1 d G . .
H2T H 0.2793 0.1521 0.0036 0.127 Uiso 1 1 d G . .
C3T C 0.111(3) 0.1728(10) 0.0735(10) 0.21(2) Uiso 1 1 d G . .
H3T H 0.0869 0.1128 0.0978 0.248 Uiso 1 1 d G . .
C4T C 0.033(2) 0.2266(14) 0.0957(9) 0.152(15) Uiso 1 1 d G . .
H4T H -0.0518 0.2092 0.1375 0.183 Uiso 1 1 d G . .
C5T C 0.064(2) 0.3026(12) 0.0646(10) 0.114(11) Uiso 1 1 d G . .
H5T H 0.0027 0.3452 0.0820 0.136 Uiso 1 1 d G . .
C6T C 0.172(2) 0.3245(8) 0.0117(9) 0.120(11) Uiso 1 1 d G . .
H6T H 0.1945 0.3847 -0.0122 0.144 Uiso 1 1 d G . .
C7T C 0.368(3) 0.2940(15) -0.0676(10) 0.169(16) Uiso 1 1 d G . .
H7X H 0.4850 0.2536 -0.0530 0.203 Uiso 1 1 d G . .
H7Y H 0.3961 0.3531 -0.0826 0.203 Uiso 1 1 d G . .
H7Z H 0.3166 0.2924 -0.1123 0.203 Uiso 1 1 d G . .
C8T C 1.778(4) 0.0052(19) 0.0557(17) 0.084(17) Uiso 0.50 1 d PG C 3
C9T C 1.856(4) -0.0217(17) 0.1180(17) 0.10(2) Uiso 0.50 1 d PG C 3
H9T H 1.9451 -0.0750 0.1360 0.117 Uiso 1 1 d G C 3
C10T C 1.823(4) 0.0183(19) 0.1577(14) 0.087(18) Uiso 0.50 1 d PG C 3
H10T H 1.8850 -0.0037 0.2065 0.104 Uiso 1 1 d G C 3
C11T C 1.710(4) 0.0861(18) 0.1354(15) 0.041(11) Uiso 0.50 1 d PG C 3
H11T H 1.6841 0.1178 0.1665 0.049 Uiso 1 1 d G C 3
C12T C 1.632(4) 0.1135(17) 0.0734(16) 0.080(16) Uiso 0.50 1 d PG C 3
H12T H 1.5431 0.1670 0.0556 0.096 Uiso 1 1 d G C 3
C13T C 1.666(4) 0.073(2) 0.0340(14) 0.11(4) Uiso 0.50 1 d PG C 3
H13T H 1.6026 0.0958 -0.0148 0.135 Uiso 1 1 d G C 3
C14T C 1.817(7) -0.038(3) 0.013(2) 0.35(8) Uiso 0.50 1 d PG C 3
H14X H 1.9502 -0.0498 0.0074 0.421 Uiso 1 1 d G C 3
H14Y H 1.7608 -0.0058 -0.0378 0.421 Uiso 1 1 d G C 3
H14Z H 1.7704 -0.0945 0.0372 0.421 Uiso 1 1 d G C 3
C15T C 1.722(3) 0.0552(15) 0.0919(15) 0.092(18) Uiso 0.50 1 d PG D 4
C16T C 1.681(4) 0.0599(18) 0.0296(14) 0.09(3) Uiso 0.50 1 d PG D 4
H16T H 1.5957 0.1098 -0.0043 0.109 Uiso 1 1 d G D 4
C17T C 1.747(4) 0.002(2) 0.0098(14) 0.092(18) Uiso 0.50 1 d PG D 4
H17T H 1.7129 0.0070 -0.0394 0.110 Uiso 1 1 d G D 4
C18T C 1.855(4) -0.0609(17) 0.0521(16) 0.069(15) Uiso 0.50 1 d PG D 4
H18T H 1.9075 -0.1063 0.0365 0.083 Uiso 1 1 d G D 4
C19T C 1.897(4) -0.0663(15) 0.1143(16) 0.088(18) Uiso 0.50 1 d PG D 4
H19T H 1.9832 -0.1161 0.1479 0.105 Uiso 1 1 d G D 4
C20T C 1.831(4) -0.0086(17) 0.1339(13) 0.041(11) Uiso 0.50 1 d PG D 4
H20T H 1.8661 -0.0137 0.1831 0.049 Uiso 1 1 d G D 4
C21T C 1.652(5) 0.118(2) 0.112(2) 0.16(3) Uiso 0.50 1 d PG D 4
H21X H 1.6689 0.1758 0.0723 0.188 Uiso 1 1 d G D 4
H21Y H 1.7092 0.1117 0.1590 0.188 Uiso 1 1 d G D 4
H21Z H 1.5190 0.1176 0.1209 0.188 Uiso 1 1 d G D 4

loop_
_atom_site_aniso_label
_atom_site_aniso_U_11
_atom_site_aniso_U_22
_atom_site_aniso_U_33
_atom_site_aniso_U_23
_atom_site_aniso_U_13
_atom_site_aniso_U_12
Pt1 0.0178(4) 0.0353(5) 0.0335(5) -0.0106(4) -0.0006(3) -0.0071(3)
Br1 0.0215(10) 0.0497(14) 0.0494(14) -0.0169(11) 0.0036(9) -0.0147(9)
P1 0.019(3) 0.044(4) 0.032(3) -0.005(3) 0.003(2) -0.007(2)
P2 0.021(3) 0.039(3) 0.031(3) -0.004(3) 0.001(2) -0.007(2)
Br2 0.0386(14) 0.0543(17) 0.0633(19) -0.0373(14) 0.0051(12) -0.0103(12)
Br2' 0.0386(14) 0.0543(17) 0.0633(19) -0.0373(14) 0.0051(12) -0.0103(12)
Pt2 0.0293(5) 0.0680(7) 0.0597(7) -0.0468(6) -0.0050(4) -0.0065(4)
Br3 0.0287(11) 0.0621(16) 0.0689(17) -0.0368(13) -0.0077(11) -0.0051(11)
P3 0.031(4) 0.133(7) 0.177(9) -0.129(7) 0.001(4) 0.006(4)
P4 0.031(3) 0.055(4) 0.040(4) -0.032(3) -0.002(3) -0.006(3)
Br4 0.083(3) 0.069(3) 0.047(2) -0.029(2) -0.0001(18) -0.007(2)
Br4' 0.083(3) 0.069(3) 0.047(2) -0.029(2) -0.0001(18) -0.007(2)

loop_
_geom_bond_atom_site_label_1
_geom_bond_atom_site_label_2
_geom_bond_distance
_geom_bond_site_symmetry_2
_geom_bond_publ_flag
Pt1 C1 2.094(4) . ?
Pt1 C1' 2.122(16) . ?
Pt1 P1 2.243(5) . ?
Pt1 P2 2.345(5) . ?
Pt1 Br1 2.4960(18) . ?
P1 C17 1.79(2) . ?
P1 C13 1.85(2) . ?
P1 C15 1.855(18) . ?
P2 C23 1.778(18) . ?
P2 C19 1.826(18) . ?
P2 C21 1.833(18) . ?
C13 C14 1.53(2) . ?
C15 C16 1.50(2) . ?
C17 C18 1.56(3) . ?
C19 C20 1.47(2) . ?
C21 C22 1.47(2) . ?
C23 C24 1.56(2) . ?
C1 C2 1.3763 . ?
C1 C9 1.4721 . ?
C2 C10 1.4777 . ?
C2 Br2 1.8417 . ?
C3 C10 1.3701 . ?
C3 C4 1.4259 . ?
C4 C5 1.3789 . ?
C5 C11 1.4249 . ?
C6 C7 1.3796 . ?
C6 C11 1.4246 . ?
C7 C8 1.4250 . ?
C8 C9 1.3710 . ?
C9 C12 1.4370 . ?
C10 C12 1.4371 . ?
C11 C12 1.3921 . ?
C1' C2' 1.3763 . ?
C1' C9' 1.4721 . ?
C2' C10' 1.4777 . ?
C2' Br2' 1.8417 . ?
C3' C10' 1.3701 . ?
C3' C4' 1.4258 . ?
C4' C5' 1.3789 . ?
C5' C11' 1.4250 . ?
C6' C7' 1.3796 . ?
C6' C11' 1.4245 . ?
C7' C8' 1.4250 . ?
C8' C9' 1.3710 . ?
C9' C12' 1.4370 . ?
C10' C12' 1.4371 . ?
C11' C12' 1.3921 . ?
Pt2 C25' 2.050(11) . ?
Pt2 C25 2.121(6) . ?
Pt2 P3 2.234(6) . ?
Pt2 P4 2.347(5) . ?
Pt2 Br3 2.498(2) . ?
P3 C37 1.78(2) . ?
P3 C41 1.787(19) . ?
P3 C39 1.84(2) . ?
P4 C47 1.802(18) . ?
P4 C43 1.81(2) . ?
P4 C45 1.880(19) . ?
C37 C38 1.38(2) . ?
C39 C40 1.32(2) . ?
C41 C42 1.35(2) . ?
C43 C44 1.49(3) . ?
C45 C46 1.50(2) . ?
C47 C48 1.51(3) . ?
C25 C26 1.3763 . ?
C25 C33 1.4721 . ?
C26 C34 1.4777 . ?
C26 Br4 1.8417 . ?
C27 C34 1.3701 . ?
C27 C28 1.4258 . ?
C28 C29 1.3789 . ?
C29 C35 1.4249 . ?
C30 C31 1.3795 . ?
C30 C35 1.4246 . ?
C31 C32 1.4251 . ?
C32 C33 1.3710 . ?
C33 C36 1.4371 . ?
C34 C36 1.4371 . ?
C35 C36 1.3921 . ?
C25' C26' 1.3763 . ?
C25' C33' 1.4721 . ?
C26' C34' 1.4777 . ?
C26' Br4' 1.8418 . ?
C27' C34' 1.3702 . ?
C27' C28' 1.4258 . ?
C28' C29' 1.3789 . ?
C29' C35' 1.4250 . ?
C30' C31' 1.3796 . ?
C30' C35' 1.4245 . ?
C31' C32' 1.4250 . ?
C32' C33' 1.3710 . ?
C33' C36' 1.4371 . ?
C34' C36' 1.4370 . ?
C35' C36' 1.3921 . ?
C1T C2T 1.3997 . ?
C1T C6T 1.4000 . ?
C1T C7T 1.5084 . ?
C2T C3T 1.3965 . ?
C3T C4T 1.3959 . ?
C4T C5T 1.3958 . ?
C5T C6T 1.3966 . ?
C8T C9T 1.3997 . ?
C8T C13T 1.3999 . ?
C8T C14T 1.5085 . ?
C9T C10T 1.3965 . ?
C10T C11T 1.3958 . ?
C11T C12T 1.3958 . ?
C12T C13T 1.3966 . ?
C15T C16T 1.3997 . ?
C15T C20T 1.3999 . ?
C15T C21T 1.5084 . ?
C16T C17T 1.3965 . ?
C17T C18T 1.3958 . ?
C18T C19T 1.3959 . ?
C19T C20T 1.3966 . ?
